data_2224402
loop_
_publ_author_name
'Wu, Yundeng'
'Ji, Ancheng'
'Zhang, Aihua'
'Shen, Yipeng'

_publ_section_title
;
 7-Fluoro-6-nitroquinazolin-4(3<i>H</i>)-one
;
_journal_coeditor_code PV2231
_journal_issue 12
_journal_name_full 'Acta Crystallographica Section E'
_journal_page_first o3075
_journal_paper_doi 10.1107/S1600536809046984
_journal_volume 65
_journal_year 2009
_chemical_formula_iupac 'C8 H4 F N3 O3'
_chemical_formula_moiety 'C8 H4 F N3 O3'
_chemical_formula_sum 'C8 H4 F N3 O3'
_chemical_formula_weight 209.14
_chemical_name_systematic
;
7-Fluoro-6-nitroquinazolin-4(3<i>H</i>)-one
;
_space_group_IT_number 2
_symmetry_cell_setting triclinic
_symmetry_space_group_name_Hall '-P 1'
_symmetry_space_group_name_H-M 'P -1'
_atom_sites_solution_hydrogens geom
_atom_sites_solution_primary direct
_atom_sites_solution_secondary difmap
_audit_creation_method SHELXL-97
_cell_angle_alpha 79.38(3)
_cell_angle_beta 89.23(3)
_cell_angle_gamma 83.83(3)
_cell_formula_units_Z 2
_cell_length_a 5.6360(11)
_cell_length_b 8.409(2)
_cell_length_c 8.674(2)
_cell_measurement_reflns_used 25
_cell_measurement_temperature 293(2)
_cell_measurement_theta_max 13
_cell_measurement_theta_min 9
_cell_volume 401.70(16)
_computing_cell_refinement 'CAD4 EXPRESS (Enraf--Nonius, 1994)'
_computing_data_collection 'CAD4 EXPRESS (Enraf--Nonius, 1994)'
_computing_data_reduction 'XCAD4 (Harms & Wocadlo, 1995)'
_computing_molecular_graphics 'SHELXTL(Sheldrick, 2008)'
_computing_publication_material 'PLATON (Spek, 2009)'
_computing_structure_refinement 'SHELXL97 (Sheldrick, 2008)'
_computing_structure_solution 'SHELXS97 (Sheldrick, 2008)'
_diffrn_ambient_temperature 293(2)
_diffrn_measured_fraction_theta_full 1.000
_diffrn_measured_fraction_theta_max 1.000
_diffrn_measurement_device_type 'Enraf--Nonius CAD-4'
_diffrn_measurement_method \w/2\q
_diffrn_radiation_monochromator graphite
_diffrn_radiation_source 'fine-focus sealed tube'
_diffrn_radiation_type MoK\a
_diffrn_radiation_wavelength 0.71073
_diffrn_reflns_av_R_equivalents 0.0183
_diffrn_reflns_av_sigmaI/netI 0.0220
_diffrn_reflns_limit_h_max 6
_diffrn_reflns_limit_h_min 0
_diffrn_reflns_limit_k_max 10
_diffrn_reflns_limit_k_min -10
_diffrn_reflns_limit_l_max 10
_diffrn_reflns_limit_l_min -10
_diffrn_reflns_number 1623
_diffrn_reflns_theta_full 25.27
_diffrn_reflns_theta_max 25.27
_diffrn_reflns_theta_min 2.39
_diffrn_standards_decay_% 1
_diffrn_standards_interval_count 200
_diffrn_standards_interval_time 120
_diffrn_standards_number 3
_exptl_absorpt_coefficient_mu 0.151
_exptl_absorpt_correction_T_max 0.9705
_exptl_absorpt_correction_T_min 0.9562
_exptl_absorpt_correction_type psi-scan
_exptl_absorpt_process_details '(North <i>et al.</i>,  1968)'
_exptl_crystal_colour colorless
_exptl_crystal_density_diffrn 1.729
_exptl_crystal_density_method 'not measured'
_exptl_crystal_description block
_exptl_crystal_F_000 212
_exptl_crystal_size_max 0.30
_exptl_crystal_size_mid 0.20
_exptl_crystal_size_min 0.20
_refine_diff_density_max 0.228
_refine_diff_density_min -0.253
_refine_ls_extinction_coef 0.062(16)
_refine_ls_extinction_expression Fc^*^=kFc[1+0.001xFc^2^\l^3^/sin(2\q)]^-1/4^
_refine_ls_extinction_method 'SHELXL97 (Sheldrick, 2008)'
_refine_ls_goodness_of_fit_ref 1.001
_refine_ls_hydrogen_treatment constr
_refine_ls_matrix_type full
_refine_ls_number_parameters 137
_refine_ls_number_reflns 1461
_refine_ls_number_restraints 0
_refine_ls_restrained_S_all 1.001
_refine_ls_R_factor_all 0.0649
_refine_ls_R_factor_gt 0.0499
_refine_ls_shift/su_max 0.000
_refine_ls_shift/su_mean 0.000
_refine_ls_structure_factor_coef Fsqd
_refine_ls_weighting_details 'calc w=1/[\s^2^(Fo^2^)+(0.1P)^2^+0.12P] where P=(Fo^2^+2Fc^2^)/3'
_refine_ls_weighting_scheme calc
_refine_ls_wR_factor_gt 0.1427
_refine_ls_wR_factor_ref 0.1601
_reflns_number_gt 1131
_reflns_number_total 1461
_reflns_threshold_expression I>2\s(I)
_cod_data_source_file pv2231.cif
_cod_data_source_block I
_cod_depositor_comments
;
The following automatic conversions were performed:
'_symmetry_cell_setting' value 'Triclinic' changed to 'triclinic'
according to '/home/saulius/struct/CIF-dictionaries/cif_core.dic'
dictionary named 'cif_core.dic' version 2.4.1 from 2010-06-29.

Automatic conversion script
Id: cif_fix_enum 1527 2010-12-29 10:47:43Z saulius 

The following automatic conversions were performed:

'_symmetry_cell_setting' value 'Triclinic' changed to 'triclinic'
according to /home/saulius/struct/CIF-dictionaries/cif_core.dic
dictionary named 'cif_core.dic' version 2.4.1 from 2010-06-29.

Automatic conversion script
Id: cif_fix_values 1715 2011-07-08 13:25:40Z adriana 
;
_cod_database_code 2224402
_cod_database_fobs_code 2224402

loop_
_symmetry_equiv_pos_as_xyz
'x, y, z'
'-x, -y, -z'

loop_
_atom_site_type_symbol
_atom_site_label
_atom_site_fract_x
_atom_site_fract_y
_atom_site_fract_z
_atom_site_U_iso_or_equiv
_atom_site_adp_type
_atom_site_calc_flag
_atom_site_refinement_flags
_atom_site_occupancy
_atom_site_disorder_assembly
_atom_site_disorder_group
F F 0.1138(3) 0.4301(2) -0.33786(16) 0.0639(5) Uani d . 1 . .
N N1 0.1677(3) 0.1637(2) 0.3773(2) 0.0413(5) Uani d . 1 . .
H H1A 0.1629 0.1209 0.4752 0.050 Uiso calc R 1 . .
O O1 -0.1399(3) 0.0293(2) 0.32253(18) 0.0527(6) Uani d . 1 . .
C C1 0.3360(4) 0.2651(3) 0.3291(3) 0.0419(6) Uani d . 1 . .
H H1B 0.4402 0.2828 0.4049 0.050 Uiso calc R 1 . .
N N2 0.3644(3) 0.3390(2) 0.1878(2) 0.0406(5) Uani d . 1 . .
C C2 0.0044(4) 0.1261(3) 0.2775(2) 0.0380(6) Uani d . 1 . .
O O2 -0.2795(5) 0.3272(3) -0.3951(2) 0.0932(9) Uani d . 1 . .
C C3 0.0261(4) 0.2086(2) 0.1159(2) 0.0331(5) Uani d . 1 . .
N N3 -0.2740(4) 0.2376(3) -0.2685(2) 0.0486(6) Uani d . 1 . .
O O3 -0.4036(3) 0.1313(2) -0.2327(2) 0.0630(6) Uani d . 1 . .
C C4 -0.1305(4) 0.1862(3) 0.0011(3) 0.0376(6) Uani d . 1 . .
H H4A -0.2523 0.1200 0.0276 0.045 Uiso calc R 1 . .
C C5 -0.1046(4) 0.2618(3) -0.1509(3) 0.0380(5) Uani d . 1 . .
C C6 0.0818(4) 0.3590(3) -0.1903(2) 0.0396(6) Uani d . 1 . .
C C7 0.2349(4) 0.3832(3) -0.0789(3) 0.0387(6) Uani d . 1 . .
H H7A 0.3567 0.4491 -0.1068 0.046 Uiso calc R 1 . .
C C8 0.2091(4) 0.3091(2) 0.0771(2) 0.0334(5) Uani d . 1 . .

loop_
_atom_site_aniso_label
_atom_site_aniso_U_11
_atom_site_aniso_U_22
_atom_site_aniso_U_33
_atom_site_aniso_U_12
_atom_site_aniso_U_13
_atom_site_aniso_U_23
F 0.0696(10) 0.0883(11) 0.0293(8) -0.0238(8) -0.0026(6) 0.0104(7)
N1 0.0493(11) 0.0479(11) 0.0260(9) -0.0160(9) -0.0022(8) 0.0010(8)
O1 0.0562(11) 0.0618(11) 0.0393(9) -0.0333(8) -0.0015(7) 0.0086(8)
C1 0.0434(13) 0.0495(13) 0.0342(12) -0.0154(10) -0.0056(9) -0.0051(10)
N2 0.0413(10) 0.0474(11) 0.0338(10) -0.0172(8) -0.0030(8) -0.0019(8)
C2 0.0401(12) 0.0390(12) 0.0338(12) -0.0107(9) -0.0005(9) -0.0001(9)
O2 0.1106(19) 0.123(2) 0.0446(12) -0.0476(15) -0.0370(12) 0.0113(12)
C3 0.0356(11) 0.0321(11) 0.0306(11) -0.0060(9) -0.0001(8) -0.0019(8)
N3 0.0487(12) 0.0573(13) 0.0421(12) -0.0065(10) -0.0087(9) -0.0138(10)
O3 0.0533(11) 0.0733(13) 0.0676(13) -0.0208(10) -0.0126(9) -0.0172(10)
C4 0.0372(12) 0.0385(12) 0.0385(12) -0.0115(9) -0.0015(9) -0.0063(9)
C5 0.0404(12) 0.0403(12) 0.0333(11) -0.0028(10) -0.0060(9) -0.0069(9)
C6 0.0450(13) 0.0434(12) 0.0273(11) -0.0041(10) 0.0026(9) 0.0009(9)
C7 0.0374(12) 0.0412(12) 0.0360(12) -0.0111(9) 0.0028(9) 0.0003(9)
C8 0.0316(11) 0.0358(11) 0.0322(11) -0.0067(8) -0.0004(8) -0.0032(8)

loop_
_atom_type_symbol
_atom_type_description
_atom_type_scat_dispersion_real
_atom_type_scat_dispersion_imag
_atom_type_scat_source
C C 0.0033 0.0016 'International Tables Vol C Tables 4.2.6.8 and 6.1.1.4'
H H 0.0000 0.0000 'International Tables Vol C Tables 4.2.6.8 and 6.1.1.4'
N N 0.0061 0.0033 'International Tables Vol C Tables 4.2.6.8 and 6.1.1.4'
O O 0.0106 0.0060 'International Tables Vol C Tables 4.2.6.8 and 6.1.1.4'
F F 0.0171 0.0103 'International Tables Vol C Tables 4.2.6.8 and 6.1.1.4'

loop_
_geom_angle_atom_site_label_1
_geom_angle_atom_site_label_2
_geom_angle_atom_site_label_3
_geom_angle_site_symmetry_1
_geom_angle_site_symmetry_3
_geom_angle
_geom_angle_publ_flag
C1 N1 C2 . . 123.10(18) ?
C1 N1 H1A . . 118.4 ?
C2 N1 H1A . . 118.4 ?
N2 C1 N1 . . 125.7(2) ?
N2 C1 H1B . . 117.2 ?
N1 C1 H1B . . 117.2 ?
C1 N2 C8 . . 115.98(18) ?
O1 C2 N1 . . 121.96(19) ?
O1 C2 C3 . . 124.5(2) ?
N1 C2 C3 . . 113.51(19) ?
C4 C3 C8 . . 120.5(2) ?
C4 C3 C2 . . 120.43(19) ?
C8 C3 C2 . . 119.07(19) ?
O3 N3 O2 . . 123.8(2) ?
O3 N3 C5 . . 118.1(2) ?
O2 N3 C5 . . 118.1(2) ?
C5 C4 C3 . . 119.7(2) ?
C5 C4 H4A . . 120.1 ?
C3 C4 H4A . . 120.1 ?
C4 C5 C6 . . 119.8(2) ?
C4 C5 N3 . . 118.4(2) ?
C6 C5 N3 . . 121.8(2) ?
F C6 C7 . . 118.2(2) ?
F C6 C5 . . 120.7(2) ?
C7 C6 C5 . . 121.1(2) ?
C6 C7 C8 . . 120.0(2) ?
C6 C7 H7A . . 120.0 ?
C8 C7 H7A . . 120.0 ?
N2 C8 C7 . . 118.51(19) ?
N2 C8 C3 . . 122.58(19) ?
C7 C8 C3 . . 118.91(19) ?

loop_
_geom_bond_atom_site_label_1
_geom_bond_atom_site_label_2
_geom_bond_site_symmetry_2
_geom_bond_distance
_geom_bond_publ_flag
F C6 . 1.328(2) ?
N1 C1 . 1.354(3) ?
N1 C2 . 1.371(3) ?
N1 H1A . 0.8600 ?
O1 C2 . 1.222(3) ?
C1 N2 . 1.284(3) ?
C1 H1B . 0.9300 ?
N2 C8 . 1.381(3) ?
C2 C3 . 1.455(3) ?
O2 N3 . 1.211(3) ?
C3 C4 . 1.391(3) ?
C3 C8 . 1.401(3) ?
N3 O3 . 1.208(3) ?
N3 C5 . 1.462(3) ?
C4 C5 . 1.367(3) ?
C4 H4A . 0.9300 ?
C5 C6 . 1.401(3) ?
C6 C7 . 1.361(3) ?
C7 C8 . 1.394(3) ?
C7 H7A . 0.9300 ?

loop_
_geom_hbond_atom_site_label_D
_geom_hbond_atom_site_label_H
_geom_hbond_atom_site_label_A
_geom_hbond_site_symmetry_A
_geom_hbond_distance_DH
_geom_hbond_distance_HA
_geom_hbond_distance_DA
_geom_hbond_angle_DHA
N1 H1A O1 2_556 0.86 1.98 2.815(2) 165
C1 H1B O2 1_656 0.93 2.47 3.396(3) 179
C7 H7A N2 2_665 0.93 2.50 3.422(3) 171

loop_
_geom_torsion_atom_site_label_1
_geom_torsion_atom_site_label_2
_geom_torsion_atom_site_label_3
_geom_torsion_atom_site_label_4
_geom_torsion_site_symmetry_1
_geom_torsion_site_symmetry_2
_geom_torsion_site_symmetry_3
_geom_torsion_site_symmetry_4
_geom_torsion
_geom_torsion_publ_flag
C2 N1 C1 N2 . . . . 0.6(4) ?
N1 C1 N2 C8 . . . . -0.8(4) ?
C1 N1 C2 O1 . . . . 177.0(2) ?
C1 N1 C2 C3 . . . . -1.4(3) ?
O1 C2 C3 C4 . . . . 3.2(4) ?
N1 C2 C3 C4 . . . . -178.5(2) ?
O1 C2 C3 C8 . . . . -175.9(2) ?
N1 C2 C3 C8 . . . . 2.5(3) ?
C8 C3 C4 C5 . . . . 0.5(3) ?
C2 C3 C4 C5 . . . . -178.60(19) ?
C3 C4 C5 C6 . . . . 1.1(3) ?
C3 C4 C5 N3 . . . . -179.19(19) ?
O3 N3 C5 C4 . . . . -12.3(3) ?
O2 N3 C5 C4 . . . . 166.3(2) ?
O3 N3 C5 C6 . . . . 167.4(2) ?
O2 N3 C5 C6 . . . . -14.0(4) ?
C4 C5 C6 F . . . . 178.24(19) ?
N3 C5 C6 F . . . . -1.5(4) ?
C4 C5 C6 C7 . . . . -1.7(4) ?
N3 C5 C6 C7 . . . . 178.6(2) ?
F C6 C7 C8 . . . . -179.23(19) ?
C5 C6 C7 C8 . . . . 0.7(4) ?
C1 N2 C8 C7 . . . . -178.6(2) ?
C1 N2 C8 C3 . . . . 2.0(3) ?
C6 C7 C8 N2 . . . . -178.6(2) ?
C6 C7 C8 C3 . . . . 0.8(3) ?
C4 C3 C8 N2 . . . . 178.01(19) ?
C2 C3 C8 N2 . . . . -2.9(3) ?
C4 C3 C8 C7 . . . . -1.4(3) ?
C2 C3 C8 C7 . . . . 177.65(19) ?

loop_
_cod_related_entry_id
_cod_related_entry_database
_cod_related_entry_code
1 ChemSpider 5419613
